data_2202087
loop_
_publ_author_name
'Qin, Yong-Hai'
'Wu, Mei-Mei'
'Chen, Zhong-Ning'

_publ_section_title
;Tris[\m-bis(diphenylphosphino)methane-\k^2^<i>P</i>:<i>P</i>']di-\m~3~-sulfanido-trisilver(I)
 hexafluoroantimonate dichloromethane disolvate
;
_journal_issue 6
_journal_name_full 'Acta Crystallographica Section E'
_journal_page_first m317
_journal_page_last m318
_journal_paper_doi 10.1107/S1600536803009668
_journal_volume 59
_journal_year 2003
_chemical_formula_iupac '[Ag3 (C25 H22 P2)3 (H S)2] Sb F6, 2C H2 Cl2'
_chemical_formula_moiety 'C75 H68 Ag3 P6 S2 1+, Sb F6 1-, 2C H2 Cl2'
_chemical_formula_sum 'C77 H72 Ag3 Cl4 F6 P6 S2 Sb'
_chemical_formula_weight 1948.45
_chemical_name_common 'Sb Ag3 Cl4 S2 P6 F6 C77 H72'
_chemical_name_systematic ?
_space_group_IT_number 14
_symmetry_cell_setting monoclinic
_symmetry_space_group_name_Hall '-P 2yn'
_symmetry_space_group_name_H-M 'P 1 21/n 1'
_atom_sites_solution_hydrogens geom
_atom_sites_solution_primary direct
_atom_sites_solution_secondary difmap
_audit_creation_method SHELXL-97
_cell_angle_alpha 90.00
_cell_angle_beta 95.4170(10)
_cell_angle_gamma 90.00
_cell_formula_units_Z 4
_cell_length_a 16.08130(10)
_cell_length_b 18.0049(2)
_cell_length_c 28.1089(3)
_cell_measurement_reflns_used 8192
_cell_measurement_temperature 293(2)
_cell_measurement_theta_max 25.03
_cell_measurement_theta_min 1.34
_cell_volume 8102.37(14)
_computing_cell_refinement 'SAINT (Siemens, 1994)'
_computing_data_collection 'SMART (Siemens, 1996)'
_computing_data_reduction 'XPREP (Siemens, 1994)'
_computing_molecular_graphics SHELXTL
_computing_publication_material SHELXTL
_computing_structure_refinement SHELXTL
_computing_structure_solution 'SHELXTL (Siemens, 1994)'
_diffrn_ambient_temperature 293(2)
_diffrn_measured_fraction_theta_full 0.983
_diffrn_measured_fraction_theta_max 0.983
_diffrn_measurement_device_type 'Siemens SMART CCD'
_diffrn_measurement_method \w
_diffrn_radiation_monochromator graphite
_diffrn_radiation_source 'fine-focus sealed tube'
_diffrn_radiation_type MoK\a
_diffrn_radiation_wavelength 0.71073
_diffrn_reflns_av_R_equivalents 0.0466
_diffrn_reflns_av_sigmaI/netI 0.0527
_diffrn_reflns_limit_h_max 19
_diffrn_reflns_limit_h_min -10
_diffrn_reflns_limit_k_max 21
_diffrn_reflns_limit_k_min -13
_diffrn_reflns_limit_l_max 32
_diffrn_reflns_limit_l_min -33
_diffrn_reflns_number 25151
_diffrn_reflns_theta_full 25.03
_diffrn_reflns_theta_max 25.03
_diffrn_reflns_theta_min 1.34
_diffrn_standards_decay_% none
_diffrn_standards_interval_count none
_diffrn_standards_interval_time none
_diffrn_standards_number none
_exptl_absorpt_coefficient_mu 1.401
_exptl_absorpt_correction_T_max .525
_exptl_absorpt_correction_T_min .354
_exptl_absorpt_correction_type empirical
_exptl_absorpt_process_details '(SADABS; Sheldrick, 1996)'
_exptl_crystal_colour 'pale yellow'
_exptl_crystal_density_diffrn 1.597
_exptl_crystal_density_method 'not measured'
_exptl_crystal_description prism
_exptl_crystal_F_000 3880
_exptl_crystal_size_max .72
_exptl_crystal_size_mid .60
_exptl_crystal_size_min .46
_refine_diff_density_max 1.500
_refine_diff_density_min -1.233
_refine_ls_extinction_method none
_refine_ls_goodness_of_fit_ref 1.209
_refine_ls_hydrogen_treatment constr
_refine_ls_matrix_type full
_refine_ls_number_parameters 807
_refine_ls_number_reflns 14088
_refine_ls_number_restraints 4
_refine_ls_restrained_S_all 1.209
_refine_ls_R_factor_all 0.1215
_refine_ls_R_factor_gt 0.0802
_refine_ls_shift/su_max 0.006
_refine_ls_shift/su_mean 0.000
_refine_ls_structure_factor_coef Fsqd
_refine_ls_weighting_details 'calc w = 1/[\s^2^(Fo^2^)+(0.0537P)^2^+77.3298P] where P = (Fo^2^+2Fc^2^)/3'
_refine_ls_weighting_scheme calc
_refine_ls_wR_factor_gt 0.1766
_refine_ls_wR_factor_ref 0.2096
_reflns_number_gt 10084
_reflns_number_total 14088
_reflns_threshold_expression I>2\s(I)
_cod_data_source_file na6228.cif
_cod_data_source_block I
_cod_depositor_comments
;
The following automatic conversions were performed:
'_symmetry_cell_setting' value 'Monoclinic' changed to 'monoclinic'
according to '/home/saulius/struct/CIF-dictionaries/cif_core.dic'
dictionary named 'cif_core.dic' version 2.4.1 from 2010-06-29.

Automatic conversion script
Id: cif_fix_enum 1527 2010-12-29 10:47:43Z saulius 

The following automatic conversions were performed:

'_symmetry_cell_setting' value 'Monoclinic' changed to 'monoclinic'
according to /home/saulius/struct/CIF-dictionaries/cif_core.dic
dictionary named 'cif_core.dic' version 2.4.1 from 2010-06-29.

Automatic conversion script
Id: cif_fix_values 1715 2011-07-08 13:25:40Z adriana 
;
_cod_original_cell_volume 8102.36(13)
_cod_original_sg_symbol_H-M 'P 21/n'
_cod_database_code 2202087
_cod_database_fobs_code 2202087

loop_
_symmetry_equiv_pos_as_xyz
'x, y, z'
'-x+1/2, y+1/2, -z+1/2'
'-x, -y, -z'
'x-1/2, -y-1/2, z-1/2'

loop_
_atom_site_label
_atom_site_fract_x
_atom_site_fract_y
_atom_site_fract_z
_atom_site_U_iso_or_equiv
_atom_site_adp_type
_atom_site_calc_flag
_atom_site_refinement_flags
_atom_site_occupancy
_atom_site_disorder_assembly
_atom_site_disorder_group
_atom_site_type_symbol
Sb 0.43562(5) 0.77857(6) 0.55439(3) 0.0669(3) Uani d . 1 . . Sb
Ag1 0.85356(5) 0.82543(5) 0.75823(3) 0.0451(2) Uani d . 1 . . Ag
Ag2 0.95905(5) 0.82429(5) 0.66155(3) 0.0502(2) Uani d . 1 . . Ag
Ag3 1.06476(5) 0.78051(5) 0.77001(3) 0.0504(2) Uani d . 1 . . Ag
S1 0.93674(15) 0.70518(14) 0.72450(9) 0.0439(6) Uani d . 1 . . S
H6A 0.9205 0.6405 0.7192 0.053 Uiso calc R 1 . . H
S2 0.98644(16) 0.91081(14) 0.73817(9) 0.0459(6) Uani d . 1 . . S
H6B 1.0032 0.9754 0.7436 0.055 Uiso calc R 1 . . H
P1 0.86185(14) 0.82298(15) 0.84624(8) 0.0375(5) Uani d . 1 . . P
P2 0.72572(15) 0.81252(14) 0.70314(8) 0.0378(5) Uani d . 1 . . P
P3 0.82164(16) 0.83775(16) 0.61517(9) 0.0431(6) Uani d . 1 . . P
P4 1.09318(15) 0.80107(15) 0.62814(9) 0.0399(6) Uani d . 1 . . P
P5 1.19248(15) 0.77796(15) 0.72685(9) 0.0395(6) Uani d . 1 . . P
P6 1.04429(15) 0.75885(15) 0.85566(9) 0.0398(6) Uani d . 1 . . P
C1 0.9362(5) 0.7533(6) 0.8724(3) 0.041(2) Uani d . 1 . . C
H1A 0.9144 0.7045 0.8636 0.050 Uiso calc R 1 . . H
H1B 0.9382 0.7572 0.9070 0.050 Uiso calc R 1 . . H
C2 0.7399(6) 0.7836(5) 0.6414(3) 0.039(2) Uani d . 1 . . C
H2A 0.7547 0.7314 0.6413 0.047 Uiso calc R 1 . . H
H2B 0.6875 0.7896 0.6217 0.047 Uiso calc R 1 . . H
C3 1.1890(6) 0.8241(6) 0.6673(3) 0.043(2) Uani d . 1 . . C
H3A 1.1918 0.8775 0.6718 0.051 Uiso calc R 1 . . H
H3B 1.2375 0.8091 0.6516 0.051 Uiso calc R 1 . . H
C4 1.0629(19) 1.0853(8) 0.6681(7) 0.234(15) Uiso d D 1 . . C
H4A 1.0891 1.0634 0.6972 0.281 Uiso calc R 1 . . H
H4B 1.0042 1.0926 0.6723 0.281 Uiso calc R 1 . . H
C5 1.1936(11) 0.5080(14) 0.4072(7) 0.190(11) Uiso d D 1 . . C
H5A 1.2415 0.4844 0.4245 0.228 Uiso calc R 1 . . H
H5B 1.2126 0.5542 0.3942 0.228 Uiso calc R 1 . . H
C111 0.8910(6) 0.9090(6) 0.8772(4) 0.048(2) Uani d . 1 . . C
C112 0.8949(8) 0.9738(7) 0.8509(4) 0.064(3) Uani d . 1 . . C
H11B 0.8838 0.9723 0.8179 0.077 Uiso calc R 1 . . H
C113 0.9155(10) 1.0416(8) 0.8735(6) 0.090(5) Uani d . 1 . . C
H11E 0.9192 1.0846 0.8555 0.108 Uiso calc R 1 . . H
C114 0.9304(10) 1.0443(9) 0.9230(6) 0.091(5) Uani d . 1 . . C
H11D 0.9441 1.0891 0.9382 0.109 Uiso calc R 1 . . H
C115 0.9250(9) 0.9810(8) 0.9491(5) 0.075(4) Uani d . 1 . . C
H11C 0.9337 0.9829 0.9823 0.091 Uiso calc R 1 . . H
C116 0.9065(7) 0.9141(7) 0.9268(4) 0.062(3) Uani d . 1 . . C
H11A 0.9044 0.8713 0.9452 0.075 Uiso calc R 1 . . H
C121 0.7649(6) 0.7946(6) 0.8712(4) 0.045(2) Uani d . 1 . . C
C122 0.7619(7) 0.7718(7) 0.9189(4) 0.060(3) Uani d . 1 . . C
H12A 0.8107 0.7701 0.9395 0.072 Uiso calc R 1 . . H
C123 0.6869(7) 0.7519(8) 0.9353(5) 0.074(4) Uani d . 1 . . C
H12D 0.6857 0.7364 0.9668 0.088 Uiso calc R 1 . . H
C124 0.6142(8) 0.7547(9) 0.9060(5) 0.081(4) Uani d . 1 . . C
H12E 0.5640 0.7413 0.9175 0.097 Uiso calc R 1 . . H
C125 0.6157(7) 0.7773(8) 0.8597(5) 0.073(4) Uani d . 1 . . C
H12C 0.5663 0.7793 0.8397 0.088 Uiso calc R 1 . . H
C126 0.6903(6) 0.7973(7) 0.8425(4) 0.058(3) Uani d . 1 . . C
H12B 0.6902 0.8129 0.8110 0.069 Uiso calc R 1 . . H
C211 0.6545(6) 0.8904(5) 0.6991(3) 0.040(2) Uani d . 1 . . C
C212 0.6682(7) 0.9479(7) 0.7316(4) 0.061(3) Uani d . 1 . . C
H21B 0.7141 0.9453 0.7543 0.073 Uiso calc R 1 . . H
C213 0.6155(9) 1.0098(7) 0.7314(6) 0.080(4) Uani d . 1 . . C
H21D 0.6260 1.0476 0.7537 0.096 Uiso calc R 1 . . H
C214 0.5482(10) 1.0133(8) 0.6978(6) 0.085(5) Uani d . 1 . . C
H21C 0.5136 1.0548 0.6967 0.102 Uiso calc R 1 . . H
C215 0.5312(9) 0.9569(9) 0.6659(5) 0.085(4) Uani d . 1 . . C
H21E 0.4835 0.9586 0.6445 0.102 Uiso calc R 1 . . H
C216 0.5856(7) 0.8971(7) 0.6658(4) 0.066(3) Uani d . 1 . . C
H21A 0.5755 0.8603 0.6427 0.079 Uiso calc R 1 . . H
C221 0.6650(6) 0.7331(5) 0.7222(3) 0.038(2) Uani d . 1 . . C
C222 0.7083(7) 0.6687(6) 0.7358(4) 0.054(3) Uani d . 1 . . C
H22B 0.7660 0.6667 0.7351 0.065 Uiso calc R 1 . . H
C223 0.6661(9) 0.6082(7) 0.7503(5) 0.077(4) Uani d . 1 . . C
H22D 0.6958 0.5653 0.7594 0.092 Uiso calc R 1 . . H
C224 0.5822(8) 0.6091(8) 0.7518(5) 0.073(4) Uiso d . 1 . . C
H22E 0.5549 0.5667 0.7611 0.088 Uiso calc R 1 . . H
C225 0.5375(8) 0.6714(8) 0.7399(6) 0.084(4) Uani d . 1 . . C
H22C 0.4802 0.6725 0.7420 0.100 Uiso calc R 1 . . H
C226 0.5793(7) 0.7342(7) 0.7242(5) 0.066(3) Uani d . 1 . . C
H22A 0.5491 0.7767 0.7152 0.079 Uiso calc R 1 . . H
C311 0.8260(7) 0.7952(7) 0.5559(4) 0.056(3) Uani d . 1 . . C
C312 0.8098(8) 0.8336(9) 0.5136(4) 0.078(4) Uani d . 1 . . C
H31B 0.7885 0.8816 0.5133 0.093 Uiso calc R 1 . . H
C313 0.8268(10) 0.7972(14) 0.4695(4) 0.120(8) Uani d . 1 . . C
H31D 0.8151 0.8213 0.4404 0.144 Uiso calc R 1 . . H
C314 0.8590(14) 0.7298(13) 0.4710(9) 0.127(7) Uiso d . 1 . . C
H31F 0.8723 0.7083 0.4426 0.153 Uiso calc R 1 . . H
C315 0.8737(11) 0.6903(11) 0.5123(7) 0.111(6) Uiso d . 1 . . C
H31E 0.8941 0.6421 0.5120 0.133 Uiso calc R 1 . . H
C316 0.8570(9) 0.7246(8) 0.5552(5) 0.076(4) Uani d . 1 . . C
H31A 0.8674 0.6987 0.5838 0.091 Uiso calc R 1 . . H
C321 0.7754(7) 0.9291(6) 0.6047(4) 0.054(3) Uani d . 1 . . C
C322 0.8136(9) 0.9905(7) 0.6266(5) 0.072(4) Uani d . 1 . . C
H32B 0.8640 0.9850 0.6454 0.086 Uiso calc R 1 . . H
C323 0.7768(12) 1.0617(8) 0.6207(6) 0.093(5) Uani d . 1 . . C
H32D 0.8020 1.1029 0.6359 0.112 Uiso calc R 1 . . H
C324 0.7040(11) 1.0688(11) 0.5923(6) 0.100(5) Uiso d . 1 . . C
H32E 0.6806 1.1158 0.5880 0.120 Uiso calc R 1 . . H
C325 0.6638(9) 1.0102(9) 0.5701(5) 0.088(5) Uani d . 1 . . C
H32A 0.6143 1.0172 0.5507 0.106 Uiso calc R 1 . . H
C326 0.6983(8) 0.9389(8) 0.5769(5) 0.074(4) Uani d . 1 . . C
H32C 0.6703 0.8979 0.5631 0.089 Uiso calc R 1 . . H
C411 1.1048(6) 0.8548(6) 0.5741(3) 0.045(2) Uani d . 1 . . C
C412 1.0348(8) 0.8602(9) 0.5416(5) 0.082(4) Uani d . 1 . . C
H41C 0.9857 0.8366 0.5482 0.098 Uiso calc R 1 . . H
C413 1.0365(10) 0.9000(9) 0.4995(6) 0.088(4) Uiso d . 1 . . C
H41E 0.9890 0.9031 0.4780 0.106 Uiso calc R 1 . . H
C414 1.1080(10) 0.9346(9) 0.4900(5) 0.088(4) Uani d . 1 . . C
H41A 1.1089 0.9624 0.4622 0.105 Uiso calc R 1 . . H
C415 1.1766(10) 0.9291(9) 0.5198(5) 0.095(5) Uani d . 1 . . C
H41D 1.2256 0.9520 0.5124 0.114 Uiso calc R 1 . . H
C416 1.1752(8) 0.8891(8) 0.5621(4) 0.073(4) Uani d . 1 . . C
H41B 1.2237 0.8858 0.5828 0.088 Uiso calc R 1 . . H
C421 1.1129(6) 0.7062(5) 0.6093(4) 0.042(2) Uani d . 1 . . C
C422 1.0635(8) 0.6485(7) 0.6228(5) 0.065(3) Uani d . 1 . . C
H42B 1.0196 0.6586 0.6410 0.077 Uiso calc R 1 . . H
C423 1.0779(10) 0.5767(8) 0.6097(6) 0.089(4) Uani d . 1 . . C
H42D 1.0433 0.5390 0.6188 0.106 Uiso calc R 1 . . H
C424 1.1425(10) 0.5599(8) 0.5834(5) 0.082(4) Uani d . 1 . . C
H42E 1.1528 0.5110 0.5751 0.098 Uiso calc R 1 . . H
C425 1.1919(9) 0.6160(8) 0.5693(6) 0.086(4) Uani d . 1 . . C
H42C 1.2359 0.6048 0.5513 0.103 Uiso calc R 1 . . H
C426 1.1777(8) 0.6894(7) 0.5814(5) 0.065(3) Uani d . 1 . . C
H42A 1.2111 0.7271 0.5710 0.078 Uiso calc R 1 . . H
C511 1.2820(6) 0.8242(6) 0.7601(4) 0.046(2) Uani d . 1 . . C
C512 1.3536(7) 0.8471(6) 0.7396(4) 0.060(3) Uani d . 1 . . C
H51C 1.3567 0.8415 0.7070 0.072 Uiso calc R 1 . . H
C513 1.4206(7) 0.8783(7) 0.7681(6) 0.075(4) Uani d . 1 . . C
H51B 1.4691 0.8922 0.7548 0.090 Uiso calc R 1 . . H
C514 1.4140(9) 0.8883(7) 0.8159(5) 0.077(4) Uani d . 1 . . C
H51D 1.4584 0.9093 0.8349 0.093 Uiso calc R 1 . . H
C515 1.3443(9) 0.8684(8) 0.8361(5) 0.076(4) Uiso d . 1 . . C
H51E 1.3406 0.8760 0.8685 0.092 Uiso calc R 1 . . H
C516 1.2786(7) 0.8367(6) 0.8080(4) 0.056(3) Uani d . 1 . . C
H51A 1.2307 0.8234 0.8220 0.067 Uiso calc R 1 . . H
C521 1.2316(6) 0.6843(6) 0.7174(4) 0.046(2) Uani d . 1 . . C
C522 1.1877(9) 0.6255(7) 0.7346(5) 0.071(4) Uani d . 1 . . C
H52B 1.1375 0.6340 0.7476 0.086 Uiso calc R 1 . . H
C523 1.2197(11) 0.5525(10) 0.7322(6) 0.100(5) Uiso d . 1 . . C
H52E 1.1908 0.5131 0.7444 0.120 Uiso calc R 1 . . H
C524 1.2906(10) 0.5395(10) 0.7128(6) 0.089(4) Uiso d . 1 . . C
H52D 1.3112 0.4912 0.7121 0.107 Uiso calc R 1 . . H
C525 1.3336(9) 0.5960(9) 0.6938(6) 0.087(5) Uani d . 1 . . C
H52C 1.3818 0.5860 0.6790 0.105 Uiso calc R 1 . . H
C526 1.3042(7) 0.6698(7) 0.6967(5) 0.070(3) Uani d . 1 . . C
H52A 1.3340 0.7087 0.6846 0.083 Uiso calc R 1 . . H
C611 1.0875(6) 0.6706(6) 0.8791(4) 0.049(3) Uani d . 1 . . C
C612 1.1532(8) 0.6397(7) 0.8590(5) 0.073(4) Uani d . 1 . . C
H61A 1.1757 0.6644 0.8341 0.088 Uiso calc R 1 . . H
C613 1.1876(11) 0.5723(10) 0.8747(6) 0.103(5) Uiso d . 1 . . C
H61E 1.2330 0.5526 0.8609 0.123 Uiso calc R 1 . . H
C614 1.1540(9) 0.5353(8) 0.9105(6) 0.089(5) Uani d . 1 . . C
H61C 1.1762 0.4896 0.9207 0.107 Uiso calc R 1 . . H
C615 1.0884(9) 0.5642(8) 0.9317(5) 0.082(4) Uani d . 1 . . C
H61D 1.0656 0.5383 0.9560 0.099 Uiso calc R 1 . . H
C616 1.0560(8) 0.6323(7) 0.9169(5) 0.067(3) Uani d . 1 . . C
H61B 1.0128 0.6530 0.9322 0.081 Uiso calc R 1 . . H
C621 1.0957(6) 0.8292(6) 0.8955(3) 0.042(2) Uani d . 1 . . C
C622 1.1073(7) 0.9003(6) 0.8784(4) 0.056(3) Uani d . 1 . . C
H62A 1.0889 0.9118 0.8469 0.068 Uiso calc R 1 . . H
C623 1.1455(9) 0.9537(8) 0.9074(5) 0.084(4) Uani d . 1 . . C
H62C 1.1529 1.0010 0.8953 0.101 Uiso calc R 1 . . H
C624 1.1728(9) 0.9386(9) 0.9535(5) 0.077(4) Uiso d . 1 . . C
H62E 1.1989 0.9753 0.9728 0.093 Uiso calc R 1 . . H
C625 1.1621(8) 0.8702(9) 0.9713(5) 0.083(4) Uani d . 1 . . C
H62D 1.1811 0.8604 1.0029 0.099 Uiso calc R 1 . . H
C626 1.1227(7) 0.8133(7) 0.9432(4) 0.061(3) Uani d . 1 . . C
H62B 1.1149 0.7664 0.9559 0.074 Uiso calc R 1 . . H
F1 0.3936(11) 0.6861(8) 0.5616(7) 0.222(8) Uani d . 1 . . F
Cl01 1.0705(4) 1.0238(4) 0.6219(2) 0.151(2) Uiso d D 1 . . Cl
F2 0.4760(12) 0.8702(7) 0.5496(6) 0.208(7) Uani d . 1 . . F
Cl02 1.1079(3) 1.1709(3) 0.6601(2) 0.1267(16) Uiso d D 1 . . Cl
F3 0.4648(8) 0.7500(9) 0.4966(4) 0.188(7) Uani d . 1 . . F
Cl03 1.1216(8) 0.5280(8) 0.4468(5) 0.291(6) Uiso d D 1 . . Cl
F4 0.5366(8) 0.7528(10) 0.5827(6) 0.218(8) Uani d . 1 . . F
Cl04 1.1579(7) 0.4512(7) 0.3603(4) 0.260(5) Uiso d D 1 . . Cl
F5 0.3993(9) 0.8078(10) 0.6122(4) 0.195(7) Uani d . 1 . . F
F6 0.3304(10) 0.8001(9) 0.5284(6) 0.198(6) Uiso d . 1 . . F

loop_
_atom_site_aniso_label
_atom_site_aniso_U_11
_atom_site_aniso_U_22
_atom_site_aniso_U_33
_atom_site_aniso_U_12
_atom_site_aniso_U_13
_atom_site_aniso_U_23
Sb 0.0529(5) 0.0906(7) 0.0572(5) -0.0049(4) 0.0043(4) -0.0166(4)
Ag1 0.0387(4) 0.0583(5) 0.0375(4) 0.0006(4) -0.0017(3) -0.0018(4)
Ag2 0.0355(4) 0.0709(6) 0.0443(4) 0.0015(4) 0.0038(3) -0.0004(4)
Ag3 0.0385(4) 0.0690(6) 0.0440(4) 0.0018(4) 0.0051(3) 0.0046(4)
S1 0.0389(13) 0.0388(13) 0.0541(15) -0.0026(11) 0.0048(11) -0.0023(11)
S2 0.0483(14) 0.0392(14) 0.0503(15) -0.0030(11) 0.0051(11) -0.0032(11)
P1 0.0333(12) 0.0438(14) 0.0351(12) 0.0032(11) 0.0012(10) 0.0017(11)
P2 0.0354(12) 0.0414(14) 0.0357(12) -0.0013(11) -0.0016(10) 0.0015(10)
P3 0.0369(13) 0.0532(16) 0.0387(13) -0.0013(12) 0.0009(10) 0.0007(12)
P4 0.0333(12) 0.0500(16) 0.0372(13) -0.0007(11) 0.0067(10) 0.0017(11)
P5 0.0318(12) 0.0466(15) 0.0398(13) -0.0001(11) 0.0023(10) 0.0009(11)
P6 0.0324(12) 0.0495(15) 0.0373(13) 0.0030(11) 0.0022(10) 0.0024(11)
C1 0.032(5) 0.052(6) 0.039(5) 0.005(4) 0.000(4) -0.001(4)
C2 0.036(5) 0.041(5) 0.041(5) -0.008(4) 0.005(4) -0.002(4)
C3 0.039(5) 0.047(6) 0.044(5) -0.004(5) 0.010(4) 0.004(5)
C111 0.040(5) 0.058(7) 0.045(6) 0.003(5) 0.000(4) -0.005(5)
C112 0.079(8) 0.059(8) 0.053(7) -0.013(6) 0.001(6) 0.001(6)
C113 0.118(13) 0.055(9) 0.097(12) -0.014(8) 0.014(10) -0.003(8)
C114 0.098(11) 0.078(11) 0.097(12) -0.013(9) 0.007(9) -0.041(9)
C115 0.089(10) 0.080(10) 0.056(8) -0.007(8) 0.000(7) -0.028(7)
C116 0.069(8) 0.066(8) 0.050(7) -0.003(6) -0.008(6) 0.002(6)
C121 0.046(6) 0.043(6) 0.047(6) -0.002(5) 0.008(4) -0.004(5)
C122 0.047(6) 0.086(9) 0.048(6) 0.003(6) 0.003(5) 0.013(6)
C123 0.053(7) 0.105(11) 0.065(8) -0.005(7) 0.012(6) 0.014(7)
C124 0.044(7) 0.117(12) 0.084(10) -0.012(7) 0.030(7) 0.010(9)
C125 0.033(6) 0.112(11) 0.075(9) 0.003(6) 0.003(5) 0.006(8)
C126 0.031(5) 0.086(9) 0.055(6) 0.002(5) 0.001(5) 0.001(6)
C211 0.035(5) 0.046(6) 0.039(5) 0.004(4) 0.004(4) -0.001(4)
C212 0.049(6) 0.060(7) 0.073(8) -0.002(6) 0.002(6) -0.003(6)
C213 0.084(10) 0.049(8) 0.110(12) 0.010(7) 0.022(9) -0.025(7)
C214 0.080(10) 0.063(9) 0.115(13) 0.028(8) 0.029(9) 0.030(9)
C215 0.076(9) 0.097(12) 0.080(10) 0.042(9) -0.004(7) 0.016(9)
C216 0.061(7) 0.079(9) 0.057(7) 0.024(7) -0.006(6) 0.000(6)
C221 0.038(5) 0.035(5) 0.041(5) -0.002(4) 0.001(4) -0.009(4)
C222 0.043(6) 0.057(7) 0.064(7) 0.002(5) 0.011(5) 0.003(6)
C223 0.077(9) 0.051(7) 0.108(11) 0.003(7) 0.035(8) 0.012(7)
C225 0.052(7) 0.081(10) 0.120(12) -0.021(7) 0.016(8) 0.004(9)
C226 0.054(7) 0.062(8) 0.081(9) 0.001(6) 0.006(6) 0.001(7)
C311 0.044(6) 0.075(8) 0.049(6) -0.007(6) 0.006(5) -0.001(6)
C312 0.080(9) 0.111(11) 0.040(6) -0.009(8) -0.002(6) 0.009(7)
C313 0.096(12) 0.23(2) 0.029(7) -0.038(14) 0.003(7) 0.021(10)
C316 0.094(10) 0.076(9) 0.059(8) 0.001(8) 0.019(7) -0.021(7)
C321 0.054(6) 0.057(7) 0.052(6) -0.010(5) 0.011(5) 0.006(5)
C322 0.089(10) 0.064(9) 0.064(8) -0.012(7) 0.015(7) 0.009(6)
C323 0.150(15) 0.045(8) 0.089(11) -0.025(9) 0.037(10) 0.000(7)
C325 0.062(8) 0.113(13) 0.090(10) 0.027(9) 0.014(7) 0.042(9)
C326 0.063(8) 0.076(9) 0.082(9) 0.006(7) 0.001(7) 0.017(7)
C411 0.047(6) 0.045(6) 0.043(5) -0.002(5) 0.009(4) 0.007(5)
C412 0.067(8) 0.114(12) 0.062(8) -0.005(8) -0.002(6) 0.041(8)
C414 0.102(11) 0.094(11) 0.066(9) 0.002(9) 0.000(8) 0.033(8)
C415 0.097(11) 0.121(13) 0.067(9) -0.040(10) 0.005(8) 0.040(9)
C416 0.068(8) 0.093(10) 0.058(7) -0.025(7) 0.002(6) 0.025(7)
C421 0.030(5) 0.043(6) 0.051(6) 0.007(4) -0.002(4) -0.003(5)
C422 0.065(8) 0.049(7) 0.082(9) -0.003(6) 0.017(6) -0.004(6)
C423 0.091(11) 0.064(9) 0.114(12) -0.010(8) 0.024(9) -0.001(9)
C424 0.093(11) 0.054(8) 0.098(11) 0.006(8) 0.005(9) -0.016(8)
C425 0.066(8) 0.075(10) 0.122(13) 0.002(8) 0.028(8) -0.019(9)
C426 0.062(7) 0.056(8) 0.078(8) -0.002(6) 0.016(6) -0.006(6)
C511 0.042(5) 0.043(6) 0.054(6) 0.002(5) -0.002(4) -0.001(5)
C512 0.056(7) 0.061(7) 0.064(7) -0.009(6) 0.014(6) -0.006(6)
C513 0.036(6) 0.073(9) 0.115(12) -0.009(6) -0.001(7) -0.016(8)
C514 0.076(9) 0.061(8) 0.087(10) 0.003(7) -0.033(8) -0.021(7)
C516 0.056(7) 0.058(7) 0.053(7) -0.008(5) -0.003(5) -0.002(5)
C521 0.037(5) 0.051(6) 0.049(6) 0.003(5) -0.008(4) -0.001(5)
C522 0.079(9) 0.053(8) 0.085(9) -0.013(7) 0.024(7) 0.000(7)
C525 0.067(9) 0.093(11) 0.102(11) 0.020(8) 0.004(8) -0.030(9)
C526 0.054(7) 0.058(8) 0.097(10) 0.007(6) 0.007(7) -0.017(7)
C611 0.042(6) 0.042(6) 0.060(7) 0.009(5) -0.013(5) -0.002(5)
C612 0.057(7) 0.069(8) 0.094(10) 0.025(7) 0.004(7) 0.010(7)
C614 0.070(9) 0.064(9) 0.125(13) 0.026(7) -0.030(9) 0.008(9)
C615 0.079(10) 0.078(10) 0.087(10) 0.004(8) -0.009(8) 0.030(8)
C616 0.059(7) 0.071(8) 0.073(8) 0.019(6) 0.010(6) 0.019(7)
C621 0.032(5) 0.055(6) 0.040(5) -0.004(5) 0.005(4) -0.006(5)
C622 0.063(7) 0.059(7) 0.047(6) -0.016(6) 0.003(5) 0.006(5)
C623 0.095(11) 0.063(9) 0.096(11) -0.030(8) 0.016(9) 0.001(8)
C625 0.068(8) 0.120(13) 0.056(8) -0.005(8) -0.016(6) -0.015(8)
C626 0.059(7) 0.078(9) 0.045(6) -0.001(6) -0.005(5) -0.006(6)
F1 0.230(17) 0.152(13) 0.29(2) -0.089(12) 0.057(15) -0.010(13)
F2 0.30(2) 0.106(9) 0.224(16) -0.068(11) 0.075(14) -0.018(10)
F3 0.164(11) 0.303(18) 0.107(8) -0.075(11) 0.065(8) -0.117(10)
F4 0.123(10) 0.263(17) 0.245(17) 0.069(11) -0.096(10) -0.113(14)
F5 0.182(13) 0.30(2) 0.107(9) -0.027(12) 0.055(9) -0.078(11)

loop_
_atom_type_symbol
_atom_type_description
_atom_type_scat_dispersion_real
_atom_type_scat_dispersion_imag
_atom_type_scat_source
C C 0.0033 0.0016 'International Tables Vol C Tables 4.2.6.8 and 6.1.1.4'
H H 0.0000 0.0000 'International Tables Vol C Tables 4.2.6.8 and 6.1.1.4'
F F 0.0171 0.0103 'International Tables Vol C Tables 4.2.6.8 and 6.1.1.4'
P P 0.1023 0.0942 'International Tables Vol C Tables 4.2.6.8 and 6.1.1.4'
S S 0.1246 0.1234 'International Tables Vol C Tables 4.2.6.8 and 6.1.1.4'
Cl Cl 0.1484 0.1585 'International Tables Vol C Tables 4.2.6.8 and 6.1.1.4'
Ag Ag -0.8971 1.1015 'International Tables Vol C Tables 4.2.6.8 and 6.1.1.4'
Sb Sb -0.5866 1.5461 'International Tables Vol C Tables 4.2.6.8 and 6.1.1.4'

loop_
_geom_angle_atom_site_label_1
_geom_angle_atom_site_label_2
_geom_angle_atom_site_label_3
_geom_angle
_geom_angle_publ_flag
F2 Sb F4 87.3(9) ?
F2 Sb F3 93.9(7) ?
F4 Sb F3 91.4(7) ?
F2 Sb F1 177.8(8) ?
F4 Sb F1 92.5(9) ?
F3 Sb F1 88.3(8) ?
F2 Sb F6 96.0(8) ?
F4 Sb F6 176.1(9) ?
F3 Sb F6 90.6(7) ?
F1 Sb F6 84.2(8) ?
F2 Sb F5 87.2(7) ?
F4 Sb F5 91.8(7) ?
F3 Sb F5 176.6(6) ?
F1 Sb F5 90.7(8) ?
F6 Sb F5 86.1(7) ?
P2 Ag1 P1 126.27(8) yes
P2 Ag1 S2 123.04(9) ?
P1 Ag1 S2 104.35(8) ?
P2 Ag1 S1 96.47(8) yes
P1 Ag1 S1 110.40(8) ?
S2 Ag1 S1 87.51(8) ?
P2 Ag1 Ag2 86.89(6) yes
P1 Ag1 Ag2 146.48(6) yes
S2 Ag1 Ag2 50.81(6) yes
S1 Ag1 Ag2 54.21(6) yes
P4 Ag2 P3 125.91(9) yes
P4 Ag2 S2 108.86(9) ?
P3 Ag2 S2 116.19(9) yes
P4 Ag2 S1 106.08(8) ?
P3 Ag2 S1 104.18(9) ?
S2 Ag2 S1 87.62(8) ?
P4 Ag2 Ag1 147.21(7) ?
P3 Ag2 Ag1 86.04(6) ?
S2 Ag2 Ag1 52.78(6) ?
S1 Ag2 Ag1 52.42(5) ?
P5 Ag3 P6 131.32(9) ?
P5 Ag3 S1 112.96(9) ?
P6 Ag3 S1 102.47(9) ?
P5 Ag3 S2 103.27(9) yes
P6 Ag3 S2 110.31(9) ?
S1 Ag3 S2 88.23(8) ?
Ag3 S1 Ag1 79.33(7) yes
Ag3 S1 Ag2 77.18(7) yes
Ag1 S1 Ag2 73.38(7) yes
Ag3 S1 H6A 134.2 ?
Ag1 S1 H6A 134.2 ?
Ag2 S1 H6A 134.2 ?
Ag2 S2 Ag1 76.40(7) ?
Ag2 S2 Ag3 78.54(7) ?
Ag1 S2 Ag3 78.33(7) ?
Ag2 S2 H6B 133.5 ?
Ag1 S2 H6B 133.5 ?
Ag3 S2 H6B 133.5 ?
C111 P1 C1 105.1(5) ?
C111 P1 C121 104.1(5) ?
C1 P1 C121 101.6(5) ?
C111 P1 Ag1 116.9(4) ?
C1 P1 Ag1 112.7(3) ?
C121 P1 Ag1 114.8(3) ?
C211 P2 C221 105.7(4) ?
C211 P2 C2 107.1(4) ?
C221 P2 C2 99.8(4) ?
C211 P2 Ag1 116.9(3) ?
C221 P2 Ag1 108.9(3) ?
C2 P2 Ag1 116.6(3) ?
C321 P3 C311 106.3(5) ?
C321 P3 C2 104.3(5) ?
C311 P3 C2 103.4(5) ?
C321 P3 Ag2 120.4(4) ?
C311 P3 Ag2 109.1(4) ?
C2 P3 Ag2 111.9(3) ?
C421 P4 C411 102.7(5) ?
C421 P4 C3 103.0(4) ?
C411 P4 C3 103.3(4) ?
C421 P4 Ag2 116.8(3) ?
C411 P4 Ag2 112.9(3) ?
C3 P4 Ag2 116.3(3) ?
C521 P5 C511 103.1(4) ?
C521 P5 C3 105.2(5) ?
C511 P5 C3 102.1(5) ?
C521 P5 Ag3 113.6(4) ?
C511 P5 Ag3 112.8(3) ?
C3 P5 Ag3 118.3(3) ?
C611 P6 C621 104.2(5) ?
C611 P6 C1 101.3(5) ?
C621 P6 C1 105.2(4) ?
C611 P6 Ag3 113.8(4) ?
C621 P6 Ag3 112.9(3) ?
C1 P6 Ag3 118.0(3) ?
P1 C1 P6 117.0(5) ?
P1 C1 H1A 108.1 ?
P6 C1 H1A 108.1 ?
P1 C1 H1B 108.1 ?
P6 C1 H1B 108.1 ?
H1A C1 H1B 107.3 ?
P3 C2 P2 112.5(5) ?
P3 C2 H2A 109.1 ?
P2 C2 H2A 109.1 ?
P3 C2 H2B 109.1 ?
P2 C2 H2B 109.1 ?
H2A C2 H2B 107.8 ?
P4 C3 P5 112.7(5) ?
P4 C3 H3A 109.0 ?
P5 C3 H3A 109.0 ?
P4 C3 H3B 109.0 ?
P5 C3 H3B 109.0 ?
H3A C3 H3B 107.8 ?
Cl01 C4 Cl02 114.6(7) ?
Cl01 C4 H4A 108.6 ?
Cl02 C4 H4A 108.6 ?
Cl01 C4 H4B 108.6 ?
Cl02 C4 H4B 108.6 ?
H4A C4 H4B 107.6 ?
Cl03 C5 Cl04 115.0(11) ?
Cl03 C5 H5A 108.5 ?
Cl04 C5 H5A 108.5 ?
Cl03 C5 H5B 108.5 ?
Cl04 C5 H5B 108.5 ?
H5A C5 H5B 107.5 ?
C112 C111 C116 117.6(11) ?
C112 C111 P1 119.1(8) ?
C116 C111 P1 123.2(9) ?
C111 C112 C113 120.9(12) ?
C111 C112 H11B 119.6 ?
C113 C112 H11B 119.6 ?
C114 C113 C112 119.7(14) ?
C114 C113 H11E 120.2 ?
C112 C113 H11E 120.2 ?
C115 C114 C113 119.8(13) ?
C115 C114 H11D 120.1 ?
C113 C114 H11D 120.1 ?
C114 C115 C116 120.5(12) ?
C114 C115 H11C 119.8 ?
C116 C115 H11C 119.8 ?
C115 C116 C111 121.6(12) ?
C115 C116 H11A 119.2 ?
C111 C116 H11A 119.2 ?
C126 C121 C122 117.5(10) ?
C126 C121 P1 119.2(8) ?
C122 C121 P1 123.3(8) ?
C123 C122 C121 120.1(11) ?
C123 C122 H12A 119.9 ?
C121 C122 H12A 119.9 ?
C124 C123 C122 121.1(12) ?
C124 C123 H12D 119.5 ?
C122 C123 H12D 119.5 ?
C123 C124 C125 119.6(11) ?
C123 C124 H12E 120.2 ?
C125 C124 H12E 120.2 ?
C124 C125 C126 120.3(11) ?
C124 C125 H12C 119.9 ?
C126 C125 H12C 119.9 ?
C121 C126 C125 121.4(11) ?
C121 C126 H12B 119.3 ?
C125 C126 H12B 119.3 ?
C212 C211 C216 116.7(10) ?
C212 C211 P2 118.6(8) ?
C216 C211 P2 124.8(8) ?
C211 C212 C213 122.3(12) ?
C211 C212 H21B 118.8 ?
C213 C212 H21B 118.8 ?
C214 C213 C212 118.6(13) ?
C214 C213 H21D 120.7 ?
C212 C213 H21D 120.7 ?
C215 C214 C213 121.0(13) ?
C215 C214 H21C 119.5 ?
C213 C214 H21C 119.5 ?
C214 C215 C216 119.5(13) ?
C214 C215 H21E 120.3 ?
C216 C215 H21E 120.3 ?
C211 C216 C215 121.9(13) ?
C211 C216 H21A 119.0 ?
C215 C216 H21A 119.0 ?
C226 C221 C222 118.4(10) ?
C226 C221 P2 124.0(8) ?
C222 C221 P2 117.6(7) ?
C223 C222 C221 119.9(10) ?
C223 C222 H22B 120.1 ?
C221 C222 H22B 120.1 ?
C224 C223 C222 121.7(13) ?
C224 C223 H22D 119.2 ?
C222 C223 H22D 119.2 ?
C223 C224 C225 120.5(13) ?
C223 C224 H22E 119.7 ?
C225 C224 H22E 119.7 ?
C224 C225 C226 119.0(12) ?
C224 C225 H22C 120.5 ?
C226 C225 H22C 120.5 ?
C221 C226 C225 120.6(12) ?
C221 C226 H22A 119.7 ?
C225 C226 H22A 119.7 ?
C316 C311 C312 119.6(12) ?
C316 C311 P3 116.4(9) ?
C312 C311 P3 123.4(11) ?
C311 C312 C313 118.4(15) ?
C311 C312 H31B 120.8 ?
C313 C312 H31B 120.8 ?
C314 C313 C312 119.5(17) ?
C314 C313 H31D 120.2 ?
C312 C313 H31D 120.2 ?
C313 C314 C315 123(2) ?
C313 C314 H31F 118.5 ?
C315 C314 H31F 118.5 ?
C314 C315 C316 118.1(19) ?
C314 C315 H31E 120.9 ?
C316 C315 H31E 120.9 ?
C311 C316 C315 121.3(15) ?
C311 C316 H31A 119.3 ?
C315 C316 H31A 119.3 ?
C322 C321 C326 118.5(12) ?
C322 C321 P3 119.6(9) ?
C326 C321 P3 121.7(9) ?
C321 C322 C323 120.5(14) ?
C321 C322 H32B 119.7 ?
C323 C322 H32B 119.7 ?
C324 C323 C322 118.8(15) ?
C324 C323 H32D 120.6 ?
C322 C323 H32D 120.6 ?
C325 C324 C323 122.9(17) ?
C325 C324 H32E 118.5 ?
C323 C324 H32E 118.5 ?
C324 C325 C326 118.8(15) ?
C324 C325 H32A 120.6 ?
C326 C325 H32A 120.6 ?
C325 C326 C321 120.2(14) ?
C325 C326 H32C 119.9 ?
C321 C326 H32C 119.9 ?
C416 C411 C412 116.7(10) ?
C416 C411 P4 126.9(9) ?
C412 C411 P4 116.4(8) ?
C411 C412 C413 121.2(13) ?
C411 C412 H41C 119.4 ?
C413 C412 H41C 119.4 ?
C414 C413 C412 119.5(15) ?
C414 C413 H41E 120.3 ?
C412 C413 H41E 120.3 ?
C415 C414 C413 120.8(14) ?
C415 C414 H41A 119.6 ?
C413 C414 H41A 119.6 ?
C414 C415 C416 120.0(14) ?
C414 C415 H41D 120.0 ?
C416 C415 H41D 120.0 ?
C411 C416 C415 121.8(12) ?
C411 C416 H41B 119.1 ?
C415 C416 H41B 119.1 ?
C422 C421 C426 118.0(10) ?
C422 C421 P4 120.3(8) ?
C426 C421 P4 121.7(8) ?
C423 C422 C421 121.4(12) ?
C423 C422 H42B 119.3 ?
C421 C422 H42B 119.3 ?
C424 C423 C422 120.7(14) ?
C424 C423 H42D 119.6 ?
C422 C423 H42D 119.6 ?
C423 C424 C425 119.1(13) ?
C423 C424 H42E 120.5 ?
C425 C424 H42E 120.5 ?
C424 C425 C426 121.3(13) ?
C424 C425 H42C 119.3 ?
C426 C425 H42C 119.3 ?
C425 C426 C421 119.5(12) ?
C425 C426 H42A 120.3 ?
C421 C426 H42A 120.3 ?
C516 C511 C512 117.8(10) ?
C516 C511 P5 118.1(8) ?
C512 C511 P5 124.1(8) ?
C511 C512 C513 120.2(12) ?
C511 C512 H51C 119.9 ?
C513 C512 H51C 119.9 ?
C514 C513 C512 119.1(12) ?
C514 C513 H51B 120.4 ?
C512 C513 H51B 120.4 ?
C515 C514 C513 121.4(12) ?
C515 C514 H51D 119.3 ?
C513 C514 H51D 119.3 ?
C514 C515 C516 119.4(13) ?
C514 C515 H51E 120.3 ?
C516 C515 H51E 120.3 ?
C511 C516 C515 122.0(12) ?
C511 C516 H51A 119.0 ?
C515 C516 H51A 119.0 ?
C526 C521 C522 118.8(11) ?
C526 C521 P5 123.6(9) ?
C522 C521 P5 117.5(9) ?
C521 C522 C523 119.7(13) ?
C521 C522 H52B 120.2 ?
C523 C522 H52B 120.2 ?
C524 C523 C522 120.8(17) ?
C524 C523 H52E 119.6 ?
C522 C523 H52E 119.6 ?
C523 C524 C525 121.0(17) ?
C523 C524 H52D 119.5 ?
C525 C524 H52D 119.5 ?
C524 C525 C526 119.4(14) ?
C524 C525 H52C 120.3 ?
C526 C525 H52C 120.3 ?
C521 C526 C525 120.3(13) ?
C521 C526 H52A 119.9 ?
C525 C526 H52A 119.9 ?
C612 C611 C616 117.6(11) ?
C612 C611 P6 119.2(10) ?
C616 C611 P6 123.2(8) ?
C611 C612 C613 121.7(14) ?
C611 C612 H61A 119.1 ?
C613 C612 H61A 119.1 ?
C614 C613 C612 119.3(16) ?
C614 C613 H61E 120.3 ?
C612 C613 H61E 120.3 ?
C613 C614 C615 120.9(14) ?
C613 C614 H61C 119.5 ?
C615 C614 H61C 119.5 ?
C614 C615 C616 119.5(14) ?
C614 C615 H61D 120.3 ?
C616 C615 H61D 120.3 ?
C615 C616 C611 120.9(12) ?
C615 C616 H61B 119.6 ?
C611 C616 H61B 119.6 ?
C622 C621 C626 118.8(10) ?
C622 C621 P6 119.5(8) ?
C626 C621 P6 121.7(9) ?
C623 C622 C621 120.6(11) ?
C623 C622 H62A 119.7 ?
C621 C622 H62A 119.7 ?
C624 C623 C622 121.0(13) ?
C624 C623 H62C 119.5 ?
C622 C623 H62C 119.5 ?
C625 C624 C623 119.8(14) ?
C625 C624 H62E 120.1 ?
C623 C624 H62E 120.1 ?
C624 C625 C626 121.6(13) ?
C624 C625 H62D 119.2 ?
C626 C625 H62D 119.2 ?
C621 C626 C625 118.2(12) ?
C621 C626 H62B 120.9 ?
C625 C626 H62B 120.9 ?

loop_
_geom_bond_atom_site_label_1
_geom_bond_atom_site_label_2
_geom_bond_site_symmetry_2
_geom_bond_distance
_geom_bond_publ_flag
Sb F2 . 1.783(12) ?
Sb F4 . 1.801(11) ?
Sb F3 . 1.808(9) ?
Sb F1 . 1.815(13) ?
Sb F6 . 1.820(17) ?
Sb F5 . 1.853(11) ?
Ag1 P2 . 2.465(2) yes
Ag1 P1 . 2.465(2) yes
Ag1 S2 . 2.734(3) yes
Ag1 S1 . 2.760(3) yes
Ag1 Ag2 . 3.3369(11) yes
Ag2 P4 . 2.468(2) yes
Ag2 P3 . 2.469(3) yes
Ag2 S2 . 2.661(3) yes
Ag2 S1 . 2.825(3) yes
Ag3 P5 . 2.483(3) yes
Ag3 P6 . 2.491(3) yes
Ag3 S1 . 2.686(3) yes
Ag3 S2 . 2.771(3) yes
S1 H6A . 1.2000 ?
S2 H6B . 1.2000 ?
P1 C111 . 1.816(11) ?
P1 C1 . 1.838(9) ?
P1 C121 . 1.842(10) ?
P2 C211 . 1.808(10) ?
P2 C221 . 1.839(10) ?
P2 C2 . 1.847(9) ?
P3 C321 . 1.818(12) ?
P3 C311 . 1.842(12) ?
P3 C2 . 1.845(9) ?
P4 C421 . 1.824(10) ?
P4 C411 . 1.825(10) ?
P4 C3 . 1.854(10) ?
P5 C521 . 1.827(11) ?
P5 C511 . 1.840(10) ?
P5 C3 . 1.865(9) ?
P6 C611 . 1.832(10) ?
P6 C621 . 1.834(10) ?
P6 C1 . 1.846(9) ?
C1 H1A . 0.9700 ?
C1 H1B . 0.9700 ?
C2 H2A . 0.9700 ?
C2 H2B . 0.9700 ?
C3 H3A . 0.9700 ?
C3 H3B . 0.9700 ?
C4 Cl01 . 1.720(5) ?
C4 Cl02 . 1.726(5) ?
C4 H4A . 0.9700 ?
C4 H4B . 0.9700 ?
C5 Cl03 . 1.720(5) ?
C5 Cl04 . 1.721(5) ?
C5 H5A . 0.9700 ?
C5 H5B . 0.9700 ?
C111 C112 . 1.385(15) ?
C111 C116 . 1.395(15) ?
C112 C113 . 1.400(18) ?
C112 H11B . 0.9300 ?
C113 C114 . 1.39(2) ?
C113 H11E . 0.9300 ?
C114 C115 . 1.36(2) ?
C114 H11D . 0.9300 ?
C115 C116 . 1.377(17) ?
C115 H11C . 0.9300 ?
C116 H11A . 0.9300 ?
C121 C126 . 1.381(14) ?
C121 C122 . 1.409(14) ?
C122 C123 . 1.378(16) ?
C122 H12A . 0.9300 ?
C123 C124 . 1.365(18) ?
C123 H12D . 0.9300 ?
C124 C125 . 1.366(18) ?
C124 H12E . 0.9300 ?
C125 C126 . 1.383(15) ?
C125 H12C . 0.9300 ?
C126 H12B . 0.9300 ?
C211 C212 . 1.384(15) ?
C211 C216 . 1.386(14) ?
C212 C213 . 1.399(17) ?
C212 H21B . 0.9300 ?
C213 C214 . 1.37(2) ?
C213 H21D . 0.9300 ?
C214 C215 . 1.36(2) ?
C214 H21C . 0.9300 ?
C215 C216 . 1.388(17) ?
C215 H21E . 0.9300 ?
C216 H21A . 0.9300 ?
C221 C226 . 1.385(15) ?
C221 C222 . 1.389(14) ?
C222 C223 . 1.365(16) ?
C222 H22B . 0.9300 ?
C223 C224 . 1.355(18) ?
C223 H22D . 0.9300 ?
C224 C225 . 1.356(19) ?
C224 H22E . 0.9300 ?
C225 C226 . 1.407(17) ?
C225 H22C . 0.9300 ?
C226 H22A . 0.9300 ?
C311 C316 . 1.366(18) ?
C311 C312 . 1.379(16) ?
C312 C313 . 1.45(2) ?
C312 H31B . 0.9300 ?
C313 C314 . 1.32(3) ?
C313 H31D . 0.9300 ?
C314 C315 . 1.36(3) ?
C314 H31F . 0.9300 ?
C315 C316 . 1.40(2) ?
C315 H31E . 0.9300 ?
C316 H31A . 0.9300 ?
C321 C322 . 1.380(17) ?
C321 C326 . 1.413(16) ?
C322 C323 . 1.415(19) ?
C322 H32B . 0.9300 ?
C323 C324 . 1.36(2) ?
C323 H32D . 0.9300 ?
C324 C325 . 1.36(2) ?
C324 H32E . 0.9300 ?
C325 C326 . 1.406(19) ?
C325 H32A . 0.9300 ?
C326 H32C . 0.9300 ?
C411 C416 . 1.359(15) ?
C411 C412 . 1.384(16) ?
C412 C413 . 1.386(19) ?
C412 H41C . 0.9300 ?
C413 C414 . 1.36(2) ?
C413 H41E . 0.9300 ?
C414 C415 . 1.32(2) ?
C414 H41A . 0.9300 ?
C415 C416 . 1.394(17) ?
C415 H41D . 0.9300 ?
C416 H41B . 0.9300 ?
C421 C422 . 1.383(15) ?
C421 C426 . 1.395(15) ?
C422 C423 . 1.370(18) ?
C422 H42B . 0.9300 ?
C423 C424 . 1.366(19) ?
C423 H42D . 0.9300 ?
C424 C425 . 1.366(19) ?
C424 H42E . 0.9300 ?
C425 C426 . 1.390(18) ?
C425 H42C . 0.9300 ?
C426 H42A . 0.9300 ?
C511 C516 . 1.372(15) ?
C511 C512 . 1.396(15) ?
C512 C513 . 1.400(16) ?
C512 H51C . 0.9300 ?
C513 C514 . 1.369(19) ?
C513 H51B . 0.9300 ?
C514 C515 . 1.351(19) ?
C514 H51D . 0.9300 ?
C515 C516 . 1.380(17) ?
C515 H51E . 0.9300 ?
C516 H51A . 0.9300 ?
C521 C526 . 1.378(16) ?
C521 C522 . 1.384(15) ?
C522 C523 . 1.42(2) ?
C522 H52B . 0.9300 ?
C523 C524 . 1.33(2) ?
C523 H52E . 0.9300 ?
C524 C525 . 1.37(2) ?
C524 H52D . 0.9300 ?
C525 C526 . 1.416(18) ?
C525 H52C . 0.9300 ?
C526 H52A . 0.9300 ?
C611 C612 . 1.363(16) ?
C611 C616 . 1.400(16) ?
C612 C613 . 1.39(2) ?
C612 H61A . 0.9300 ?
C613 C614 . 1.36(2) ?
C613 H61E . 0.9300 ?
C614 C615 . 1.36(2) ?
C614 H61C . 0.9300 ?
C615 C616 . 1.381(18) ?
C615 H61D . 0.9300 ?
C616 H61B . 0.9300 ?
C621 C622 . 1.386(15) ?
C621 C626 . 1.399(14) ?
C622 C623 . 1.369(17) ?
C622 H62A . 0.9300 ?
C623 C624 . 1.356(19) ?
C623 H62C . 0.9300 ?
C624 C625 . 1.35(2) ?
C624 H62E . 0.9300 ?
C625 C626 . 1.408(17) ?
C625 H62D . 0.9300 ?
C626 H62B . 0.9300 ?
